data_4104210
loop_
_publ_author_name
'S\'ebastien Ulrich'
'Jean-Marie Lehn'

_publ_section_title
;
 Adaptation to Shape Switching by Component Selection in a Constitutional
 Dynamic System
;
_journal_name_full 'Journal of the American Chemical Society'
_journal_page_first 5546
_journal_page_last 5559
_journal_paper_doi 10.1021/ja809828g
_journal_volume 131
_journal_year 2009
_chemical_formula_moiety 'C17 H20 F3 N6 O5 S Zn, C F3 O3 S'
_chemical_formula_sum 'C18 H20 F6 N6 O8 S2 Zn'
_chemical_formula_weight 691.89
_chemical_name_systematic
;
 ?
;
_space_group_IT_number 15
_symmetry_cell_setting monoclinic
_symmetry_space_group_name_Hall '-C 2yc'
_symmetry_space_group_name_H-M 'C 1 2/c 1'
_atom_sites_solution_hydrogens geom
_atom_sites_solution_primary direct
_atom_sites_solution_secondary difmap
_audit_creation_method SHELXL-97
_cell_angle_alpha 90.00
_cell_angle_beta 91.309(4)
_cell_angle_gamma 90.00
_cell_formula_units_Z 8
_cell_length_a 28.179(2)
_cell_length_b 12.7484(10)
_cell_length_c 14.5630(6)
_cell_measurement_reflns_used 14989
_cell_measurement_temperature 173(2)
_cell_measurement_theta_max 27.485
_cell_measurement_theta_min 0.998
_cell_volume 5230.2(6)
_computing_cell_refinement 'Denzo (Nonius B.V., 1998)'
_computing_data_collection 'Collect (Nonius B.V., 1998)'
_computing_data_reduction 'Denzo (Nonius B.V., 1998)'
_computing_molecular_graphics 'PLATON 98 (Spek, 1998)'
_computing_publication_material 'SHELXL-97 (Sheldrick, 1997)'
_computing_structure_refinement 'SHELXL-97 (Sheldrick, 1997)'
_computing_structure_solution 'SHELXS-97 (Sheldrick, 1997)'
_diffrn_ambient_temperature 173(2)
_diffrn_measured_fraction_theta_full 0.993
_diffrn_measured_fraction_theta_max 0.993
_diffrn_measurement_device_type KappaCCD
_diffrn_measurement_method 'phi and omega scans'
_diffrn_radiation_monochromator graphite
_diffrn_radiation_source 'fine-focus sealed tube'
_diffrn_radiation_type MoK\a
_diffrn_radiation_wavelength 0.71073
_diffrn_reflns_av_R_equivalents 0.0564
_diffrn_reflns_av_sigmaI/netI 0.0717
_diffrn_reflns_limit_h_max 36
_diffrn_reflns_limit_h_min -25
_diffrn_reflns_limit_k_max 15
_diffrn_reflns_limit_k_min -16
_diffrn_reflns_limit_l_max 13
_diffrn_reflns_limit_l_min -18
_diffrn_reflns_number 15867
_diffrn_reflns_theta_full 27.45
_diffrn_reflns_theta_max 27.45
_diffrn_reflns_theta_min 1.45
_exptl_absorpt_coefficient_mu 1.198
_exptl_absorpt_correction_T_max 0.75466
_exptl_absorpt_correction_T_min 0.67562
_exptl_absorpt_correction_type multi-scan
_exptl_absorpt_process_details 'MULscanABS in PLATON (Spek, 2003)'
_exptl_crystal_colour yellow
_exptl_crystal_density_diffrn 1.757
_exptl_crystal_density_method 'not measured'
_exptl_crystal_description prism
_exptl_crystal_F_000 2800
_exptl_crystal_size_max 0.40
_exptl_crystal_size_mid 0.25
_exptl_crystal_size_min 0.20
_refine_diff_density_max 1.016
_refine_diff_density_min -0.939
_refine_diff_density_rms 0.155
_refine_ls_extinction_method none
_refine_ls_goodness_of_fit_ref 1.037
_refine_ls_hydrogen_treatment constr
_refine_ls_matrix_type full
_refine_ls_number_parameters 374
_refine_ls_number_reflns 5935
_refine_ls_number_restraints 0
_refine_ls_restrained_S_all 1.037
_refine_ls_R_factor_all 0.1302
_refine_ls_R_factor_gt 0.0763
_refine_ls_shift/su_max 0.001
_refine_ls_shift/su_mean 0.000
_refine_ls_structure_factor_coef Fsqd
_refine_ls_weighting_details 'calc w=1/[\s^2^(Fo^2^)+(0.1314P)^2^+13.4842P] where P=(Fo^2^+2Fc^2^)/3'
_refine_ls_weighting_scheme calc
_refine_ls_wR_factor_gt 0.2035
_refine_ls_wR_factor_ref 0.2417
_reflns_number_gt 3619
_reflns_number_total 5935
_reflns_threshold_expression I>2sigma(I)
_cod_data_source_file ja809828g_si_007.cif
_cod_data_source_block ulrich12
_cod_original_cell_volume 5230.3(6)
_cod_original_sg_symbol_H-M 'C 2/c'
_cod_database_code 4104210

loop_
_symmetry_equiv_pos_as_xyz
'x, y, z'
'-x, y, -z+1/2'
'x+1/2, y+1/2, z'
'-x+1/2, y+1/2, -z+1/2'
'-x, -y, -z'
'x, -y, z-1/2'
'-x+1/2, -y+1/2, -z'
'x+1/2, -y+1/2, z-1/2'

loop_
_atom_site_label
_atom_site_type_symbol
_atom_site_fract_x
_atom_site_fract_y
_atom_site_fract_z
_atom_site_U_iso_or_equiv
_atom_site_adp_type
_atom_site_occupancy
_atom_site_symmetry_multiplicity
_atom_site_calc_flag
_atom_site_refinement_flags
_atom_site_disorder_assembly
_atom_site_disorder_group
C1 C 0.8698(2) 0.3675(4) 0.1277(4) 0.0469(14) Uani 1 1 d . B .
C2 C 0.8550(3) 0.4710(5) 0.1258(4) 0.0652(19) Uani 1 1 d . . .
H2 H 0.8773 0.5269 0.1275 0.078 Uiso 1 1 calc R . .
C3 C 0.8075(3) 0.4905(6) 0.1216(5) 0.070(2) Uani 1 1 d . . .
H3 H 0.7966 0.5610 0.1197 0.084 Uiso 1 1 calc R . .
C4 C 0.7750(3) 0.4096(5) 0.1200(4) 0.0619(18) Uani 1 1 d . . .
H4 H 0.7419 0.4233 0.1155 0.074 Uiso 1 1 calc R . .
C5 C 0.7919(2) 0.3081(5) 0.1251(4) 0.0520(15) Uani 1 1 d . B .
C6 C 0.7611(2) 0.2135(6) 0.1254(5) 0.0608(17) Uani 1 1 d . . .
H6 H 0.7631 0.2018 0.0577 0.073 Uiso 1 1 calc R A 1
C7 C 0.7634(3) 0.0221(6) 0.1335(6) 0.077(2) Uani 1 1 d . . .
H7A H 0.7566 0.0125 0.0671 0.092 Uiso 1 1 calc R B .
H7B H 0.7329 0.0175 0.1656 0.092 Uiso 1 1 calc R . .
C8 C 0.7941(3) -0.0639(6) 0.1655(6) 0.075(2) Uani 1 1 d . B .
H8A H 0.7879 -0.0790 0.2308 0.090 Uiso 1 1 calc R . .
H8B H 0.7869 -0.1279 0.1294 0.090 Uiso 1 1 calc R . .
C9 C 0.8765(2) -0.1033(5) 0.1557(4) 0.0539(15) Uani 1 1 d . B .
H9 H 0.8697 -0.1759 0.1617 0.065 Uiso 1 1 calc R . .
C10 C 0.9250(2) -0.0673(5) 0.1462(4) 0.0524(15) Uani 1 1 d . B .
C11 C 0.9634(3) -0.1316(6) 0.1398(5) 0.072(2) Uani 1 1 d . . .
H11 H 0.9604 -0.2058 0.1422 0.087 Uiso 1 1 calc R . .
C12 C 1.0080(3) -0.0826(7) 0.1292(5) 0.074(2) Uani 1 1 d . . .
H12 H 1.0356 -0.1250 0.1251 0.089 Uiso 1 1 calc R . .
C13 C 1.0126(2) 0.0235(7) 0.1246(4) 0.066(2) Uani 1 1 d . . .
H13 H 1.0426 0.0559 0.1167 0.080 Uiso 1 1 calc R . .
C14 C 0.9701(2) 0.0835(5) 0.1325(4) 0.0539(15) Uani 1 1 d . B .
C15 C 1.0126(3) 0.2557(8) 0.1134(7) 0.103(3) Uani 1 1 d . B .
H15A H 1.0070 0.3008 0.0597 0.154 Uiso 1 1 calc R . .
H15B H 1.0399 0.2102 0.1026 0.154 Uiso 1 1 calc R . .
H15C H 1.0190 0.2993 0.1677 0.154 Uiso 1 1 calc R . .
C16 C 0.9194(2) 0.3367(5) 0.1285(4) 0.0540(15) Uani 1 1 d . . .
H16 H 0.9443 0.3869 0.1275 0.065 Uiso 1 1 calc R . .
C17 C 0.8403(3) 0.2739(6) 0.4181(6) 0.073(2) Uani 1 1 d . . .
C18 C 0.9432(4) 0.4430(8) -0.1325(6) 0.089(3) Uani 1 1 d . . .
N1 N 0.83815(17) 0.2884(4) 0.1286(3) 0.0443(11) Uani 1 1 d . . .
N2 N 0.7825(2) 0.1229(5) 0.1475(6) 0.094(2) Uani 1 1 d . B .
H2N H 0.7802 0.1265 0.2110 0.112 Uiso 1 1 calc R . .
N3 N 0.8438(2) -0.0364(4) 0.1557(4) 0.0595(14) Uani 1 1 d . . .
N4 N 0.92895(17) 0.0406(4) 0.1415(3) 0.0478(11) Uani 1 1 d . . .
N5 N 0.97144(17) 0.1925(4) 0.1280(4) 0.0563(13) Uani 1 1 d . . .
N6 N 0.92759(18) 0.2378(4) 0.1307(3) 0.0508(12) Uani 1 1 d . B .
O1 O 0.87206(16) 0.1565(4) 0.2908(3) 0.0598(11) Uani 1 1 d . . .
O2 O 0.87633(19) 0.0899(4) 0.4435(3) 0.0699(13) Uani 1 1 d . . .
O3 O 0.8010(2) 0.1077(5) 0.3641(4) 0.0927(19) Uani 1 1 d . . .
O4 O 0.9080(3) 0.3280(5) -0.2514(5) 0.131(3) Uani 1 1 d . . .
O5 O 0.8567(2) 0.3973(6) -0.1348(7) 0.133(3) Uani 1 1 d . . .
O6 O 0.9102(2) 0.2624(5) -0.0989(5) 0.111(2) Uani 1 1 d . . .
O7 O 0.85774(18) 0.1160(3) -0.0069(3) 0.0567(11) Uani 1 1 d . . .
O8 O 0.7193(13) 0.252(3) 0.1201(18) 0.121(8) Uani 0.50 1 d P B 1
H8O H 0.6993 0.2034 0.1208 0.182 Uiso 0.50 1 calc PR B 1
O8B O 0.7175(12) 0.237(3) 0.1716(17) 0.121(8) Uani 0.50 1 d P B 2
H8B1 H 0.7001 0.1838 0.1717 0.182 Uiso 0.50 1 calc PR B 2
F1 F 0.8150(2) 0.2757(5) 0.4933(4) 0.1177(19) Uani 1 1 d . . .
F2 F 0.8196(2) 0.3355(4) 0.3560(4) 0.121(2) Uani 1 1 d . . .
F3 F 0.8830(2) 0.3142(4) 0.4410(4) 0.1154(19) Uani 1 1 d . . .
F4 F 0.9398(3) 0.4819(5) -0.0462(4) 0.137(2) Uani 1 1 d . . .
F5 F 0.9859(3) 0.4051(7) -0.1357(7) 0.170(3) Uani 1 1 d . . .
F6 F 0.9392(3) 0.5237(4) -0.1868(4) 0.126(2) Uani 1 1 d . . .
S1 S 0.84767(6) 0.14237(12) 0.37448(10) 0.0531(4) Uani 1 1 d . B .
S2 S 0.89826(8) 0.34718(14) -0.15801(15) 0.0725(6) Uani 1 1 d . . .
Zn1 Zn 0.86229(2) 0.12675(5) 0.13775(4) 0.0397(2) Uani 1 1 d . B .
H1W H 0.8609 0.0601 -0.0390 0.050 Uiso 1 1 d . . .
H2W H 0.8540 0.1665 -0.0450 0.050 Uiso 1 1 d . . .

loop_
_atom_site_aniso_label
_atom_site_aniso_U_11
_atom_site_aniso_U_22
_atom_site_aniso_U_33
_atom_site_aniso_U_23
_atom_site_aniso_U_13
_atom_site_aniso_U_12
C1 0.069(4) 0.029(3) 0.043(3) 0.000(2) 0.003(3) -0.003(3)
C2 0.088(6) 0.043(4) 0.065(4) -0.002(3) 0.009(4) 0.001(3)
C3 0.095(6) 0.049(4) 0.066(4) 0.008(3) 0.010(4) 0.023(4)
C4 0.077(5) 0.052(4) 0.057(4) 0.004(3) 0.005(3) 0.028(4)
C5 0.055(4) 0.055(4) 0.046(3) 0.003(3) 0.001(3) 0.011(3)
C6 0.042(4) 0.064(4) 0.076(4) 0.013(3) -0.002(3) 0.012(3)
C7 0.064(5) 0.066(5) 0.100(6) 0.012(4) -0.006(4) -0.018(4)
C8 0.059(5) 0.049(4) 0.118(6) -0.003(4) 0.026(4) -0.016(3)
C9 0.068(4) 0.040(3) 0.054(3) -0.008(3) -0.002(3) 0.001(3)
C10 0.066(4) 0.041(3) 0.050(3) -0.003(3) -0.010(3) 0.016(3)
C11 0.081(5) 0.068(5) 0.067(4) 0.001(3) -0.009(4) 0.033(4)
C12 0.062(5) 0.086(6) 0.073(5) -0.002(4) 0.001(4) 0.034(4)
C13 0.043(4) 0.095(6) 0.062(4) -0.003(4) 0.001(3) 0.018(4)
C14 0.056(4) 0.058(4) 0.047(3) 0.006(3) -0.003(3) 0.011(3)
C15 0.068(6) 0.084(7) 0.155(9) 0.016(6) -0.005(5) -0.026(5)
C16 0.062(4) 0.048(4) 0.053(3) 0.003(3) 0.003(3) -0.013(3)
C17 0.072(5) 0.047(4) 0.099(6) -0.001(4) 0.006(4) 0.012(4)
C18 0.093(7) 0.087(7) 0.087(6) 0.007(5) 0.018(5) -0.003(5)
N1 0.046(3) 0.046(3) 0.041(2) 0.000(2) 0.0005(19) 0.005(2)
N2 0.053(4) 0.055(4) 0.174(8) -0.005(4) 0.005(4) -0.006(3)
N3 0.062(4) 0.048(3) 0.069(3) 0.007(3) 0.007(3) -0.007(3)
N4 0.043(3) 0.051(3) 0.049(3) 0.002(2) -0.001(2) 0.007(2)
N5 0.036(3) 0.064(4) 0.069(3) 0.001(3) 0.003(2) -0.007(2)
N6 0.059(3) 0.046(3) 0.048(3) 0.001(2) 0.001(2) -0.003(2)
O1 0.067(3) 0.064(3) 0.049(2) 0.006(2) 0.009(2) 0.002(2)
O2 0.099(4) 0.055(3) 0.055(3) 0.013(2) 0.001(2) 0.015(3)
O3 0.079(4) 0.123(5) 0.076(4) -0.022(3) 0.013(3) -0.030(4)
O4 0.222(9) 0.063(4) 0.109(5) -0.014(4) 0.003(5) -0.024(5)
O5 0.052(4) 0.101(5) 0.246(9) 0.023(5) 0.010(4) 0.009(3)
O6 0.096(5) 0.069(4) 0.170(6) 0.056(4) 0.036(4) 0.018(3)
O7 0.091(3) 0.032(2) 0.046(2) -0.0016(17) -0.014(2) 0.003(2)
O8 0.076(5) 0.096(11) 0.19(3) -0.006(18) 0.024(17) 0.012(6)
O8B 0.076(5) 0.096(11) 0.19(3) -0.006(18) 0.024(17) 0.012(6)
F1 0.129(5) 0.112(4) 0.114(4) -0.043(3) 0.040(3) 0.022(4)
F2 0.146(5) 0.067(3) 0.150(5) 0.007(3) -0.012(4) 0.052(3)
F3 0.107(4) 0.079(4) 0.160(5) -0.043(3) -0.007(4) -0.015(3)
F4 0.176(7) 0.117(5) 0.119(5) 0.006(4) -0.009(4) -0.036(5)
F5 0.082(5) 0.174(7) 0.255(10) 0.032(6) 0.021(5) -0.010(5)
F6 0.199(7) 0.063(3) 0.114(4) 0.024(3) -0.003(4) -0.047(4)
S1 0.0695(11) 0.0396(8) 0.0506(9) 0.0004(6) 0.0090(7) -0.0062(7)
S2 0.0804(14) 0.0431(9) 0.0944(14) 0.0120(9) 0.0118(10) 0.0051(9)
Zn1 0.0381(4) 0.0343(4) 0.0469(4) 0.0030(3) 0.0021(2) -0.0002(3)

loop_
_atom_type_symbol
_atom_type_description
_atom_type_scat_dispersion_real
_atom_type_scat_dispersion_imag
_atom_type_scat_source
C C 0.0033 0.0016 'International Tables Vol C Tables 4.2.6.8 and 6.1.1.4'
H H 0.0000 0.0000 'International Tables Vol C Tables 4.2.6.8 and 6.1.1.4'
N N 0.0061 0.0033 'International Tables Vol C Tables 4.2.6.8 and 6.1.1.4'
O O 0.0106 0.0060 'International Tables Vol C Tables 4.2.6.8 and 6.1.1.4'
F F 0.0171 0.0103 'International Tables Vol C Tables 4.2.6.8 and 6.1.1.4'
S S 0.1246 0.1234 'International Tables Vol C Tables 4.2.6.8 and 6.1.1.4'
Zn Zn 0.2839 1.4301 'International Tables Vol C Tables 4.2.6.8 and 6.1.1.4'

loop_
_geom_angle_atom_site_label_1
_geom_angle_atom_site_label_2
_geom_angle_atom_site_label_3
_geom_angle
N1 C1 C2 121.0(6)
N1 C1 C16 115.8(5)
C2 C1 C16 123.2(6)
C3 C2 C1 118.1(7)
C3 C2 H2 121.0
C1 C2 H2 121.0
C2 C3 C4 121.1(7)
C2 C3 H3 119.5
C4 C3 H3 119.5
C5 C4 C3 118.2(7)
C5 C4 H4 120.9
C3 C4 H4 120.9
N1 C5 C4 121.1(6)
N1 C5 C6 114.8(5)
C4 C5 C6 124.1(6)
O8 C6 N2 139.3(16)
N2 C6 O8B 116.9(14)
O8 C6 C5 103.0(18)
N2 C6 C5 116.1(6)
O8B C6 C5 109.5(17)
O8 C6 H6 94.1
N2 C6 H6 94.1
O8B C6 H6 123.9
C5 C6 H6 94.1
N2 C7 C8 114.5(7)
N2 C7 H7A 108.6
C8 C7 H7A 108.6
N2 C7 H7B 108.6
C8 C7 H7B 108.6
H7A C7 H7B 107.6
N3 C8 C7 110.6(6)
N3 C8 H8A 109.5
C7 C8 H8A 109.5
N3 C8 H8B 109.5
C7 C8 H8B 109.5
H8A C8 H8B 108.1
N3 C9 C10 118.5(6)
N3 C9 H9 120.7
C10 C9 H9 120.7
C11 C10 N4 122.0(7)
C11 C10 C9 124.6(6)
N4 C10 C9 113.4(5)
C10 C11 C12 116.8(7)
C10 C11 H11 121.6
C12 C11 H11 121.6
C13 C12 C11 122.1(7)
C13 C12 H12 119.0
C11 C12 H12 119.0
C12 C13 C14 116.6(7)
C12 C13 H13 121.7
C14 C13 H13 121.7
N4 C14 N5 116.8(5)
N4 C14 C13 122.6(7)
N5 C14 C13 120.6(6)
N5 C15 H15A 109.5
N5 C15 H15B 109.5
H15A C15 H15B 109.5
N5 C15 H15C 109.5
H15A C15 H15C 109.5
H15B C15 H15C 109.5
N6 C16 C1 116.1(6)
N6 C16 H16 122.0
C1 C16 H16 122.0
F1 C17 F2 108.6(7)
F1 C17 F3 106.5(7)
F2 C17 F3 108.7(7)
F1 C17 S1 112.2(6)
F2 C17 S1 111.3(6)
F3 C17 S1 109.5(5)
F5 C18 F6 110.0(8)
F5 C18 F4 104.7(9)
F6 C18 F4 105.5(8)
F5 C18 S2 112.9(8)
F6 C18 S2 111.2(7)
F4 C18 S2 112.1(6)
C5 N1 C1 120.5(5)
C5 N1 Zn1 119.2(4)
C1 N1 Zn1 120.3(4)
C6 N2 C7 125.7(7)
C6 N2 Zn1 114.2(5)
C7 N2 Zn1 112.9(5)
C6 N2 H2N 98.9
C7 N2 H2N 98.9
Zn1 N2 H2N 98.9
C9 N3 C8 123.0(6)
C9 N3 Zn1 118.4(5)
C8 N3 Zn1 118.6(4)
C14 N4 C10 120.0(5)
C14 N4 Zn1 124.1(4)
C10 N4 Zn1 115.7(4)
N6 N5 C14 113.3(5)
N6 N5 C15 120.2(6)
C14 N5 C15 126.2(6)
C16 N6 N5 125.3(6)
C16 N6 Zn1 117.2(4)
N5 N6 Zn1 117.5(4)
S1 O1 Zn1 140.2(3)
Zn1 O7 H1W 126.4
Zn1 O7 H2W 127.1
H1W O7 H2W 106.5
C6 O8 H8O 109.5
C6 O8B H8B1 109.5
O3 S1 O1 114.8(3)
O3 S1 O2 116.2(4)
O1 S1 O2 112.5(3)
O3 S1 C17 102.5(4)
O1 S1 C17 104.2(3)
O2 S1 C17 104.6(3)
O5 S2 O4 119.9(6)
O5 S2 O6 113.2(5)
O4 S2 O6 113.8(4)
O5 S2 C18 103.4(5)
O4 S2 C18 99.5(4)
O6 S2 C18 103.7(4)
O7 Zn1 N3 92.81(18)
O7 Zn1 N1 89.35(15)
N3 Zn1 N1 147.6(2)
O7 Zn1 N4 91.43(17)
N3 Zn1 N4 73.8(2)
N1 Zn1 N4 138.51(19)
O7 Zn1 N2 91.3(3)
N3 Zn1 N2 74.2(2)
N1 Zn1 N2 73.4(2)
N4 Zn1 N2 148.0(2)
O7 Zn1 O1 173.11(16)
N3 Zn1 O1 93.79(18)
N1 Zn1 O1 86.11(17)
N4 Zn1 O1 88.56(17)
N2 Zn1 O1 92.3(3)
O7 Zn1 N6 91.45(17)
N3 Zn1 N6 141.6(2)
N1 Zn1 N6 70.54(18)
N4 Zn1 N6 67.98(19)
N2 Zn1 N6 143.7(2)
O1 Zn1 N6 82.16(16)

loop_
_geom_bond_atom_site_label_1
_geom_bond_atom_site_label_2
_geom_bond_distance
C1 N1 1.347(7)
C1 C2 1.385(9)
C1 C16 1.451(9)
C2 C3 1.360(10)
C2 H2 0.9500
C3 C4 1.380(11)
C3 H3 0.9500
C4 C5 1.380(9)
C4 H4 0.9500
C5 N1 1.328(8)
C5 C6 1.485(10)
C6 O8 1.28(3)
C6 N2 1.340(9)
C6 O8B 1.45(3)
C6 H6 1.0000
C7 N2 1.406(9)
C7 C8 1.465(10)
C7 H7A 0.9900
C7 H7B 0.9900
C8 N3 1.454(9)
C8 H8A 0.9900
C8 H8B 0.9900
C9 N3 1.255(8)
C9 C10 1.451(9)
C9 H9 0.9500
C10 C11 1.362(9)
C10 N4 1.382(8)
C11 C12 1.415(11)
C11 H11 0.9500
C12 C13 1.360(11)
C12 H12 0.9500
C13 C14 1.427(9)
C13 H13 0.9500
C14 N4 1.292(8)
C14 N5 1.393(9)
C15 N5 1.431(9)
C15 H15A 0.9800
C15 H15B 0.9800
C15 H15C 0.9800
C16 N6 1.282(8)
C16 H16 0.9500
C17 F1 1.320(9)
C17 F2 1.324(9)
C17 F3 1.343(9)
C17 S1 1.806(7)
C18 F5 1.299(11)
C18 F6 1.301(10)
C18 F4 1.356(10)
C18 S2 1.793(10)
N1 Zn1 2.173(5)
N2 Zn1 2.256(6)
N2 H2N 0.9300
N3 Zn1 2.161(5)
N4 Zn1 2.175(5)
N5 N6 1.365(7)
N6 Zn1 2.326(5)
O1 S1 1.424(4)
O1 Zn1 2.271(4)
O2 S1 1.440(5)
O3 S1 1.394(6)
O4 S2 1.415(7)
O5 S2 1.382(7)
O6 S2 1.418(6)
O7 Zn1 2.112(4)
O7 H1W 0.8586
O7 H2W 0.8549
O8 H8O 0.8400
O8B H8B1 0.8400

loop_
_geom_torsion_atom_site_label_1
_geom_torsion_atom_site_label_2
_geom_torsion_atom_site_label_3
_geom_torsion_atom_site_label_4
_geom_torsion
N1 C1 C2 C3 -2.4(9)
C16 C1 C2 C3 177.5(6)
C1 C2 C3 C4 0.6(10)
C2 C3 C4 C5 1.6(10)
C3 C4 C5 N1 -2.1(9)
C3 C4 C5 C6 179.2(6)
N1 C5 C6 O8 -178.9(13)
C4 C5 C6 O8 -0.1(14)
N1 C5 C6 N2 12.9(9)
C4 C5 C6 N2 -168.2(7)
N1 C5 C6 O8B 148.0(13)
C4 C5 C6 O8B -33.1(15)
N2 C7 C8 N3 -32.4(10)
N3 C9 C10 C11 -176.0(6)
N3 C9 C10 N4 2.2(8)
N4 C10 C11 C12 0.9(9)
C9 C10 C11 C12 178.9(6)
C10 C11 C12 C13 -0.7(10)
C11 C12 C13 C14 0.9(10)
C12 C13 C14 N4 -1.5(9)
C12 C13 C14 N5 -179.6(6)
N1 C1 C16 N6 -0.4(8)
C2 C1 C16 N6 179.7(6)
C4 C5 N1 C1 0.3(8)
C6 C5 N1 C1 179.2(5)
C4 C5 N1 Zn1 179.5(4)
C6 C5 N1 Zn1 -1.6(7)
C2 C1 N1 C5 2.0(8)
C16 C1 N1 C5 -177.9(5)
C2 C1 N1 Zn1 -177.2(4)
C16 C1 N1 Zn1 2.9(6)
O8 C6 N2 C7 32(3)
O8B C6 N2 C7 63(2)
C5 C6 N2 C7 -165.6(8)
O8 C6 N2 Zn1 -179(2)
O8B C6 N2 Zn1 -149.0(18)
C5 C6 N2 Zn1 -17.3(9)
C8 C7 N2 C6 -179.0(8)
C8 C7 N2 Zn1 32.4(10)
C10 C9 N3 C8 -179.5(6)
C10 C9 N3 Zn1 1.7(8)
C7 C8 N3 C9 -161.4(7)
C7 C8 N3 Zn1 17.4(8)
N5 C14 N4 C10 179.9(5)
C13 C14 N4 C10 1.7(9)
N5 C14 N4 Zn1 5.6(7)
C13 C14 N4 Zn1 -172.6(4)
C11 C10 N4 C14 -1.4(9)
C9 C10 N4 C14 -179.7(5)
C11 C10 N4 Zn1 173.3(5)
C9 C10 N4 Zn1 -4.9(6)
N4 C14 N5 N6 -2.2(7)
C13 C14 N5 N6 176.0(5)
N4 C14 N5 C15 -176.5(7)
C13 C14 N5 C15 1.7(10)
C1 C16 N6 N5 177.2(5)
C1 C16 N6 Zn1 -2.0(7)
C14 N5 N6 C16 179.2(6)
C15 N5 N6 C16 -6.1(9)
C14 N5 N6 Zn1 -1.6(6)
C15 N5 N6 Zn1 173.0(6)
Zn1 O1 S1 O3 -7.6(6)
Zn1 O1 S1 O2 128.4(4)
Zn1 O1 S1 C17 -118.9(5)
F1 C17 S1 O3 55.5(7)
F2 C17 S1 O3 -66.4(7)
F3 C17 S1 O3 173.5(6)
F1 C17 S1 O1 175.5(6)
F2 C17 S1 O1 53.7(7)
F3 C17 S1 O1 -66.5(6)
F1 C17 S1 O2 -66.2(7)
F2 C17 S1 O2 171.9(6)
F3 C17 S1 O2 51.8(6)
F5 C18 S2 O5 169.5(8)
F6 C18 S2 O5 -66.4(8)
F4 C18 S2 O5 51.5(9)
F5 C18 S2 O4 -66.5(8)
F6 C18 S2 O4 57.7(8)
F4 C18 S2 O4 175.5(7)
F5 C18 S2 O6 51.1(8)
F6 C18 S2 O6 175.3(7)
F4 C18 S2 O6 -66.9(8)
C9 N3 Zn1 O7 87.4(5)
C8 N3 Zn1 O7 -91.4(5)
C9 N3 Zn1 N1 -179.4(4)
C8 N3 Zn1 N1 1.8(7)
C9 N3 Zn1 N4 -3.3(5)
C8 N3 Zn1 N4 177.9(5)
C9 N3 Zn1 N2 178.0(6)
C8 N3 Zn1 N2 -0.8(5)
C9 N3 Zn1 O1 -90.6(5)
C8 N3 Zn1 O1 90.5(5)
C9 N3 Zn1 N6 -8.5(7)
C8 N3 Zn1 N6 172.7(4)
C5 N1 Zn1 O7 86.2(4)
C1 N1 Zn1 O7 -94.6(4)
C5 N1 Zn1 N3 -8.0(6)
C1 N1 Zn1 N3 171.2(4)
C5 N1 Zn1 N4 177.6(4)
C1 N1 Zn1 N4 -3.2(5)
C5 N1 Zn1 N2 -5.4(4)
C1 N1 Zn1 N2 173.8(5)
C5 N1 Zn1 O1 -99.0(4)
C1 N1 Zn1 O1 80.2(4)
C5 N1 Zn1 N6 178.0(4)
C1 N1 Zn1 N6 -2.8(4)
C14 N4 Zn1 O7 86.3(5)
C10 N4 Zn1 O7 -88.2(4)
C14 N4 Zn1 N3 178.8(5)
C10 N4 Zn1 N3 4.3(4)
C14 N4 Zn1 N1 -4.3(6)
C10 N4 Zn1 N1 -178.8(4)
C14 N4 Zn1 N2 -178.8(6)
C10 N4 Zn1 N2 6.6(7)
C14 N4 Zn1 O1 -86.8(5)
C10 N4 Zn1 O1 98.7(4)
C14 N4 Zn1 N6 -4.7(4)
C10 N4 Zn1 N6 -179.2(4)
C6 N2 Zn1 O7 -76.7(7)
C7 N2 Zn1 O7 75.7(7)
C6 N2 Zn1 N3 -169.2(7)
C7 N2 Zn1 N3 -16.8(6)
C6 N2 Zn1 N1 12.2(6)
C7 N2 Zn1 N1 164.6(7)
C6 N2 Zn1 N4 -171.5(5)
C7 N2 Zn1 N4 -19.2(10)
C6 N2 Zn1 O1 97.5(7)
C7 N2 Zn1 O1 -110.1(7)
C6 N2 Zn1 N6 17.6(10)
C7 N2 Zn1 N6 170.0(5)
S1 O1 Zn1 N3 -51.4(5)
S1 O1 Zn1 N1 96.1(5)
S1 O1 Zn1 N4 -125.1(5)
S1 O1 Zn1 N2 23.0(5)
S1 O1 Zn1 N6 167.0(5)
C16 N6 Zn1 O7 91.4(4)
N5 N6 Zn1 O7 -87.9(4)
C16 N6 Zn1 N3 -172.3(4)
N5 N6 Zn1 N3 8.5(5)
C16 N6 Zn1 N1 2.6(4)
N5 N6 Zn1 N1 -176.7(4)
C16 N6 Zn1 N4 -177.7(5)
N5 N6 Zn1 N4 3.1(4)
C16 N6 Zn1 N2 -2.9(7)
N5 N6 Zn1 N2 177.9(5)
C16 N6 Zn1 O1 -86.1(4)
N5 N6 Zn1 O1 94.7(4)
